data_4506509
loop_
_publ_author_name
'Wen, Lili'
'Ke, Xiaohuan'
'Qiu, Ling'
'Zou, Yang'
'Zhou, Li'
'Zhao, Jinbo'
'Li, Dongfeng'

_publ_section_title
;
 Assembly of Two Porous Cadmium(II) Frameworks: Selective Adsorption and
 Luminescent Property
;
_journal_issue 8
_journal_name_full 'Crystal Growth &amp; Design'
_journal_page_first 4083
_journal_paper_doi 10.1021/cg300566x
_journal_volume 12
_journal_year 2012
_chemical_formula_sum 'C28 H30 Cd N4 O7'
_chemical_formula_weight 646.96
_chemical_name_systematic
; 
 ? 
;
_space_group_IT_number 15
_symmetry_cell_setting monoclinic
_symmetry_space_group_name_Hall '-C 2yc'
_symmetry_space_group_name_H-M 'C 1 2/c 1'
_atom_sites_solution_hydrogens geom
_atom_sites_solution_primary direct
_atom_sites_solution_secondary difmap
_audit_creation_method SHELXL-97
_cell_angle_alpha 90.00
_cell_angle_beta 130.38(3)
_cell_angle_gamma 90.00
_cell_formula_units_Z 8
_cell_length_a 28.978(6)
_cell_length_b 11.392(2)
_cell_length_c 21.953(4)
_cell_measurement_temperature 173(2)
_cell_volume 5521(3)
_computing_cell_refinement 'Bruker XSCANS'
_computing_data_collection 'Bruker XSCANS'
_computing_data_reduction 'Bruker SHELXTL'
_computing_molecular_graphics 'Bruker SHELXTL'
_computing_publication_material 'Bruker SHELXTL'
_computing_structure_refinement 'SHELXL-97 (Sheldrick, 1997)'
_computing_structure_solution 'SHELXS-97 (Sheldrick, 1990)'
_diffrn_ambient_temperature 173(2)
_diffrn_measured_fraction_theta_full 0.998
_diffrn_measured_fraction_theta_max 0.998
_diffrn_radiation_monochromator graphite
_diffrn_radiation_source 'fine-focus sealed tube'
_diffrn_radiation_type MoK\a
_diffrn_radiation_wavelength 0.71073
_diffrn_reflns_av_R_equivalents 0.0828
_diffrn_reflns_av_sigmaI/netI 0.0936
_diffrn_reflns_limit_h_max 23
_diffrn_reflns_limit_h_min -34
_diffrn_reflns_limit_k_max 9
_diffrn_reflns_limit_k_min -13
_diffrn_reflns_limit_l_max 26
_diffrn_reflns_limit_l_min -18
_diffrn_reflns_number 14568
_diffrn_reflns_theta_full 25.01
_diffrn_reflns_theta_max 25.01
_diffrn_reflns_theta_min 2.64
_exptl_absorpt_coefficient_mu 0.844
_exptl_absorpt_correction_T_max 0.920
_exptl_absorpt_correction_T_min 0.867
_exptl_absorpt_correction_type multi-scan
_exptl_absorpt_process_details 'SADABS, Sheldrick,1997'
_exptl_crystal_colour colorless
_exptl_crystal_density_diffrn 1.557
_exptl_crystal_density_method 'not measured'
_exptl_crystal_description block
_exptl_crystal_F_000 2640
_exptl_crystal_size_max 0.16
_exptl_crystal_size_mid 0.12
_exptl_crystal_size_min 0.10
_refine_diff_density_max 0.528
_refine_diff_density_min -0.546
_refine_diff_density_rms 0.109
_refine_ls_extinction_method none
_refine_ls_goodness_of_fit_ref 1.221
_refine_ls_hydrogen_treatment constr
_refine_ls_matrix_type full
_refine_ls_number_parameters 423
_refine_ls_number_reflns 4862
_refine_ls_number_restraints 36
_refine_ls_restrained_S_all 1.222
_refine_ls_R_factor_all 0.1026
_refine_ls_R_factor_gt 0.0862
_refine_ls_shift/su_max 0.000
_refine_ls_shift/su_mean 0.000
_refine_ls_structure_factor_coef Fsqd
_refine_ls_weighting_details 'calc w=1/[\s^2^(Fo^2^)+(0.0000P)^2^+47.9605P] where P=(Fo^2^+2Fc^2^)/3'
_refine_ls_weighting_scheme calc
_refine_ls_wR_factor_gt 0.1297
_refine_ls_wR_factor_ref 0.1361
_reflns_number_gt 4193
_reflns_number_total 4862
_reflns_threshold_expression >2sigma(I)
_cod_data_source_file cg300566x_si_001.cif
_cod_data_source_block 1
_cod_depositor_comments
;
The following automatic conversions were performed:

'_symmetry_cell_setting' value 'Monoclinic' changed to 'monoclinic'
according to /home/saulius/struct/CIF-dictionaries/cif_core.dic
dictionary named 'cif_core.dic' version 2.4.2 from 2011-04-26.

Automatic conversion script
Id: cif_fix_values 1891 2012-01-12 08:04:46Z andrius 
;
_cod_original_cell_volume 5520.0(19)
_cod_original_sg_symbol_H-M C2/c
_cod_database_code 4506509

loop_
_symmetry_equiv_pos_as_xyz
'x, y, z'
'-x, y, -z+1/2'
'x+1/2, y+1/2, z'
'-x+1/2, y+1/2, -z+1/2'
'-x, -y, -z'
'x, -y, z-1/2'
'-x+1/2, -y+1/2, -z'
'x+1/2, -y+1/2, z-1/2'

loop_
_atom_site_label
_atom_site_type_symbol
_atom_site_fract_x
_atom_site_fract_y
_atom_site_fract_z
_atom_site_U_iso_or_equiv
_atom_site_adp_type
_atom_site_occupancy
_atom_site_symmetry_multiplicity
_atom_site_calc_flag
_atom_site_refinement_flags
_atom_site_disorder_assembly
_atom_site_disorder_group
C1 C 1.1539(4) 0.1352(7) 0.5156(4) 0.0320(18) Uani 1 1 d . . .
C2 C 1.1268(3) 0.2137(6) 0.5408(4) 0.0276(17) Uani 1 1 d . . .
C3 C 1.1625(4) 0.2985(7) 0.5978(5) 0.045(2) Uani 1 1 d . . .
H3 H 1.2038 0.3059 0.6213 0.055 Uiso 1 1 calc R . .
C4 C 1.1382(4) 0.3742(7) 0.6213(5) 0.045(2) Uani 1 1 d . . .
H4 H 1.1638 0.4307 0.6620 0.054 Uiso 1 1 calc R . .
C5 C 1.0781(3) 0.3680(6) 0.5865(4) 0.0263(17) Uani 1 1 d . . .
C6 C 1.0418(4) 0.2826(7) 0.5273(5) 0.041(2) Uani 1 1 d . . .
H6 H 1.0000 0.2763 0.5013 0.050 Uiso 1 1 calc R . .
C7 C 1.0680(4) 0.2068(7) 0.5069(5) 0.041(2) Uani 1 1 d . . .
H7 H 1.0434 0.1481 0.4676 0.049 Uiso 1 1 calc R . .
C8 C 1.0514(3) 0.4516(7) 0.6095(4) 0.0294(17) Uani 1 1 d . . .
C9 C 1.0832(3) 0.5450(6) 0.6605(4) 0.0258(16) Uani 1 1 d . . .
H9 H 1.1236 0.5597 0.6819 0.031 Uiso 1 1 calc R . .
C10 C 1.0562(3) 0.6179(6) 0.6805(4) 0.0272(17) Uani 1 1 d . . .
C11 C 1.0888(3) 0.7188(6) 0.7364(4) 0.0277(17) Uani 1 1 d . . .
C12 C 1.1510(3) 0.7265(7) 0.7942(4) 0.0313(18) Uani 1 1 d . . .
H12 H 1.1760 0.6686 0.7971 0.038 Uiso 1 1 calc R . .
C13 C 1.1771(4) 0.8190(7) 0.8482(5) 0.038(2) Uani 1 1 d . . .
H13 H 1.2200 0.8233 0.8869 0.045 Uiso 1 1 calc R . .
C14 C 1.0843(4) 0.8986(7) 0.7902(5) 0.039(2) Uani 1 1 d . . .
H14 H 1.0608 0.9603 0.7872 0.047 Uiso 1 1 calc R . .
C15 C 1.0545(4) 0.8088(7) 0.7343(4) 0.0336(19) Uani 1 1 d . . .
H15 H 1.0115 0.8079 0.6952 0.040 Uiso 1 1 calc R . .
C16 C 0.9931(3) 0.4355(6) 0.5808(4) 0.0295(18) Uani 1 1 d . . .
H16 H 0.9701 0.3706 0.5468 0.035 Uiso 1 1 calc R . .
C17 C 0.9675(3) 0.5117(6) 0.6006(4) 0.0280(17) Uani 1 1 d . . .
C18 C 0.9037(3) 0.5018(6) 0.5670(4) 0.0258(17) Uani 1 1 d . . .
C19 C 0.8767(4) 0.5879(7) 0.5783(5) 0.0363(19) Uani 1 1 d . . .
H19 H 0.8996 0.6544 0.6103 0.044 Uiso 1 1 calc R . .
C20 C 0.8164(4) 0.5787(7) 0.5433(5) 0.039(2) Uani 1 1 d . . .
H20 H 0.7989 0.6408 0.5513 0.047 Uiso 1 1 calc R . .
C21 C 0.8082(4) 0.4025(6) 0.4889(4) 0.0320(18) Uani 1 1 d . . .
H21 H 0.7844 0.3363 0.4577 0.038 Uiso 1 1 calc R . .
C22 C 0.8678(3) 0.4057(7) 0.5207(5) 0.0343(19) Uani 1 1 d . . .
H22 H 0.8841 0.3433 0.5111 0.041 Uiso 1 1 calc R . .
C23 C 0.6265(4) 0.2759(7) 0.3497(4) 0.0324(19) Uani 1 1 d . . .
C24 C 0.5910(4) 0.1810(8) 0.2882(5) 0.056(3) Uani 1 1 d . . .
H24A H 0.5564 0.1587 0.2841 0.083 Uiso 1 1 calc R . .
H24B H 0.6170 0.1125 0.3040 0.083 Uiso 1 1 calc R . .
H24C H 0.5763 0.2099 0.2362 0.083 Uiso 1 1 calc R . .
Cd1 Cd 0.68489(3) 0.46552(5) 0.45565(3) 0.02847(17) Uani 1 1 d . . .
C1S C 0.6335(14) 0.4052(15) 0.6215(9) 0.066(8) Uani 0.54 1 d PD A 1
H1S1 H 0.5954 0.4329 0.5710 0.098 Uiso 0.54 1 calc PR A 1
H1S2 H 0.6252 0.3386 0.6415 0.098 Uiso 0.54 1 calc PR A 1
H1S3 H 0.6610 0.3805 0.6125 0.098 Uiso 0.54 1 calc PR A 1
C2S C 0.6224(15) 0.554(3) 0.693(2) 0.090(15) Uani 0.54 1 d PD A 1
H2S1 H 0.6461 0.6076 0.7388 0.135 Uiso 0.54 1 calc PR A 1
H2S2 H 0.6046 0.4924 0.7031 0.135 Uiso 0.54 1 calc PR A 1
H2S3 H 0.5900 0.5981 0.6449 0.135 Uiso 0.54 1 calc PR A 1
N1S N 0.6617(8) 0.5013(13) 0.6810(9) 0.075(7) Uani 0.54 1 d PD A 1
C3S C 0.7178(8) 0.5367(12) 0.7160(8) 0.075(8) Uani 0.54 1 d PD A 1
O1S O 0.7408(8) 0.4765(16) 0.6924(10) 0.057(7) Uani 0.54 1 d PD A 1
C4S C 0.7433(17) 0.6351(16) 0.7755(11) 0.09(2) Uani 0.54 1 d PD A 1
H4S1 H 0.7876 0.6341 0.8108 0.128 Uiso 0.54 1 calc PR A 1
H4S2 H 0.7309 0.6251 0.8075 0.128 Uiso 0.54 1 calc PR A 1
H4S3 H 0.7280 0.7103 0.7471 0.128 Uiso 0.54 1 calc PR A 1
C1S' C 0.7396(17) 0.644(2) 0.7786(12) 0.11(3) Uani 0.46 1 d PD B 2
H1S4 H 0.7693 0.6434 0.7708 0.171 Uiso 0.46 1 calc PR B 2
H1S5 H 0.7592 0.6194 0.8333 0.171 Uiso 0.46 1 calc PR B 2
H1S6 H 0.7237 0.7242 0.7699 0.171 Uiso 0.46 1 calc PR B 2
C2S' C 0.6353(16) 0.584(4) 0.711(2) 0.085(16) Uani 0.46 1 d PD B 2
H2S4 H 0.6204 0.6638 0.6907 0.128 Uiso 0.46 1 calc PR B 2
H2S5 H 0.6449 0.5749 0.7624 0.128 Uiso 0.46 1 calc PR B 2
H2S6 H 0.6041 0.5271 0.6726 0.128 Uiso 0.46 1 calc PR B 2
N1S' N 0.6896(9) 0.5640(14) 0.7214(10) 0.058(7) Uani 0.46 1 d PD B 2
C3S' C 0.6950(10) 0.4832(16) 0.6825(10) 0.060(8) Uani 0.46 1 d PD B 2
O1S' O 0.6521(14) 0.411(2) 0.6325(12) 0.178(19) Uani 0.46 1 d PD B 2
C4S' C 0.7564(10) 0.496(2) 0.7058(15) 0.023(6) Uani 0.46 1 d PD B 2
H4S4 H 0.7871 0.4598 0.7582 0.035 Uiso 0.46 1 calc PR B 2
H4S5 H 0.7656 0.5795 0.7084 0.035 Uiso 0.46 1 calc PR B 2
H4S6 H 0.7562 0.4572 0.6658 0.035 Uiso 0.46 1 calc PR B 2
O2W O 0.5285(4) 0.3719(7) 0.4066(5) 0.115(3) Uani 1 1 d . . .
H2W1 H 0.5446 0.3399 0.3912 0.138 Uiso 1 1 d R . .
H2W2 H 0.5412 0.4394 0.4192 0.138 Uiso 1 1 d R . .
N1 N 0.9988(3) 0.6014(5) 0.6506(3) 0.0300(15) Uani 1 1 d . . .
N2 N 1.1448(3) 0.9020(5) 0.8483(4) 0.0318(15) Uani 1 1 d . . .
N3 N 0.7821(3) 0.4882(5) 0.4997(4) 0.0305(15) Uani 1 1 d . . .
O1 O 1.2041(3) 0.1538(5) 0.5365(3) 0.0397(14) Uani 1 1 d . . .
O2 O 1.1201(3) 0.0482(5) 0.4702(3) 0.0401(14) Uani 1 1 d . . .
O3 O 0.6824(3) 0.2853(5) 0.3878(3) 0.0410(14) Uani 1 1 d . . .
O4 O 0.5995(3) 0.3446(5) 0.3625(3) 0.0419(14) Uani 1 1 d . . .
O1W O 0.7330(2) 0.3721(4) 0.5768(3) 0.0385(14) Uani 1 1 d . . .
H1W1 H 0.7168 0.3510 0.5947 0.046 Uiso 1 1 d R . .
H1W2 H 0.7663 0.3405 0.6034 0.046 Uiso 1 1 d R . .

loop_
_atom_site_aniso_label
_atom_site_aniso_U_11
_atom_site_aniso_U_22
_atom_site_aniso_U_33
_atom_site_aniso_U_23
_atom_site_aniso_U_13
_atom_site_aniso_U_12
C1 0.031(5) 0.034(5) 0.028(4) 0.007(4) 0.017(4) 0.004(4)
C2 0.022(4) 0.029(4) 0.036(4) -0.004(3) 0.021(4) -0.001(3)
C3 0.026(5) 0.045(5) 0.068(6) -0.021(5) 0.031(5) -0.004(4)
C4 0.033(5) 0.043(5) 0.060(6) -0.018(4) 0.031(5) -0.008(4)
C5 0.027(4) 0.025(4) 0.031(4) 0.005(3) 0.020(4) 0.005(3)
C6 0.026(5) 0.050(5) 0.044(5) -0.015(4) 0.021(4) -0.004(4)
C7 0.037(5) 0.039(5) 0.049(5) -0.012(4) 0.028(5) 0.004(4)
C8 0.025(4) 0.036(5) 0.030(4) 0.005(4) 0.020(4) 0.008(4)
C9 0.020(4) 0.031(4) 0.028(4) -0.005(3) 0.017(3) -0.005(3)
C10 0.025(4) 0.027(4) 0.028(4) 0.005(3) 0.016(4) 0.004(3)
C11 0.024(4) 0.035(4) 0.032(4) -0.003(3) 0.022(4) -0.005(4)
C12 0.026(5) 0.032(4) 0.041(5) -0.002(4) 0.024(4) -0.001(4)
C13 0.029(5) 0.039(5) 0.048(5) -0.004(4) 0.026(4) -0.002(4)
C14 0.039(5) 0.033(5) 0.046(5) -0.006(4) 0.027(5) 0.002(4)
C15 0.020(4) 0.039(5) 0.036(4) -0.006(4) 0.015(4) 0.000(4)
C16 0.034(5) 0.027(4) 0.032(4) -0.004(3) 0.024(4) -0.003(4)
C17 0.027(4) 0.030(4) 0.033(4) 0.003(3) 0.022(4) 0.003(3)
C18 0.025(4) 0.027(4) 0.031(4) -0.001(3) 0.020(4) 0.000(3)
C19 0.036(5) 0.027(4) 0.048(5) -0.012(4) 0.028(4) -0.007(4)
C20 0.037(5) 0.039(5) 0.051(5) -0.007(4) 0.033(4) 0.006(4)
C21 0.031(5) 0.023(4) 0.043(5) 0.001(4) 0.024(4) 0.010(4)
C22 0.028(5) 0.033(4) 0.046(5) 0.001(4) 0.026(4) 0.009(4)
C23 0.038(5) 0.034(5) 0.023(4) 0.003(3) 0.019(4) 0.001(4)
C24 0.050(7) 0.050(6) 0.049(6) -0.019(5) 0.024(5) -0.013(5)
Cd1 0.0242(3) 0.0270(3) 0.0349(3) -0.0007(3) 0.0195(3) 0.0021(3)
C1S 0.076(17) 0.07(2) 0.061(16) 0.014(14) 0.050(14) -0.018(15)
C2S 0.11(3) 0.12(3) 0.09(3) 0.02(3) 0.08(2) 0.03(3)
N1S 0.074(17) 0.080(18) 0.082(17) 0.028(13) 0.056(15) 0.013(13)
C3S 0.057(17) 0.061(18) 0.067(18) 0.043(15) 0.023(15) 0.015(15)
O1S 0.027(11) 0.093(16) 0.031(8) -0.006(10) 0.011(8) 0.036(11)
C4S 0.11(5) 0.09(4) 0.05(3) -0.01(3) 0.05(3) 0.04(4)
C1S' 0.13(7) 0.11(6) 0.09(5) -0.02(5) 0.07(6) 0.02(5)
C2S' 0.11(4) 0.08(2) 0.09(3) 0.01(3) 0.08(3) 0.02(3)
N1S' 0.071(19) 0.054(15) 0.057(14) 0.020(10) 0.044(15) 0.038(13)
C3S' 0.07(2) 0.06(2) 0.028(13) -0.001(12) 0.023(15) 0.003(17)
O1S' 0.20(5) 0.19(4) 0.18(4) 0.00(3) 0.14(4) 0.01(3)
C4S' 0.004(11) 0.026(11) 0.023(12) -0.014(9) 0.001(9) -0.005(9)
O2W 0.114(8) 0.115(7) 0.179(9) -0.066(7) 0.124(8) -0.058(6)
N1 0.030(4) 0.030(4) 0.032(3) 0.001(3) 0.021(3) 0.004(3)
N2 0.030(4) 0.034(4) 0.038(4) -0.001(3) 0.024(3) 0.002(3)
N3 0.027(4) 0.023(3) 0.036(4) -0.002(3) 0.018(3) -0.001(3)
O1 0.034(4) 0.038(3) 0.057(4) -0.007(3) 0.035(3) 0.003(3)
O2 0.047(4) 0.035(3) 0.054(3) -0.011(3) 0.040(3) -0.003(3)
O3 0.030(4) 0.038(3) 0.045(3) -0.007(3) 0.020(3) 0.004(3)
O4 0.043(4) 0.036(3) 0.058(4) -0.003(3) 0.038(3) -0.002(3)
O1W 0.038(4) 0.036(3) 0.043(3) 0.008(3) 0.027(3) 0.009(3)

loop_
_atom_type_symbol
_atom_type_description
_atom_type_scat_dispersion_real
_atom_type_scat_dispersion_imag
_atom_type_scat_source
C C 0.0033 0.0016 'International Tables Vol C Tables 4.2.6.8 and 6.1.1.4'
H H 0.0000 0.0000 'International Tables Vol C Tables 4.2.6.8 and 6.1.1.4'
N N 0.0061 0.0033 'International Tables Vol C Tables 4.2.6.8 and 6.1.1.4'
O O 0.0106 0.0060 'International Tables Vol C Tables 4.2.6.8 and 6.1.1.4'
Cd Cd -0.8075 1.2024 'International Tables Vol C Tables 4.2.6.8 and 6.1.1.4'

loop_
_geom_angle_atom_site_label_1
_geom_angle_atom_site_label_2
_geom_angle_atom_site_label_3
_geom_angle
_geom_angle_site_symmetry_1
_geom_angle_site_symmetry_3
O1 C1 O2 122.9(7) . .
O1 C1 C2 122.2(7) . .
O2 C1 C2 114.9(7) . .
C7 C2 C3 118.8(7) . .
C7 C2 C1 122.2(7) . .
C3 C2 C1 118.9(7) . .
C2 C3 C4 120.2(8) . .
C2 C3 H3 119.9 . .
C4 C3 H3 119.9 . .
C5 C4 C3 121.2(8) . .
C5 C4 H4 119.4 . .
C3 C4 H4 119.4 . .
C4 C5 C6 117.9(7) . .
C4 C5 C8 121.4(7) . .
C6 C5 C8 120.7(7) . .
C7 C6 C5 119.2(8) . .
C7 C6 H6 120.4 . .
C5 C6 H6 120.4 . .
C2 C7 C6 122.6(8) . .
C2 C7 H7 118.7 . .
C6 C7 H7 118.7 . .
C9 C8 C16 116.8(7) . .
C9 C8 C5 122.8(7) . .
C16 C8 C5 120.4(7) . .
C8 C9 C10 119.9(7) . .
C8 C9 H9 120.1 . .
C10 C9 H9 120.1 . .
N1 C10 C9 122.1(7) . .
N1 C10 C11 115.6(6) . .
C9 C10 C11 122.2(7) . .
C12 C11 C15 117.2(7) . .
C12 C11 C10 124.1(7) . .
C15 C11 C10 118.5(7) . .
C11 C12 C13 119.8(7) . .
C11 C12 H12 120.1 . .
C13 C12 H12 120.1 . .
N2 C13 C12 123.2(8) . .
N2 C13 H13 118.4 . .
C12 C13 H13 118.4 . .
N2 C14 C15 122.8(7) . .
N2 C14 H14 118.6 . .
C15 C14 H14 118.6 . .
C14 C15 C11 119.2(7) . .
C14 C15 H15 120.4 . .
C11 C15 H15 120.4 . .
C8 C16 C17 121.3(7) . .
C8 C16 H16 119.3 . .
C17 C16 H16 119.3 . .
N1 C17 C16 121.5(7) . .
N1 C17 C18 115.5(6) . .
C16 C17 C18 123.0(7) . .
C19 C18 C22 116.7(7) . .
C19 C18 C17 121.8(7) . .
C22 C18 C17 121.5(6) . .
C18 C19 C20 120.5(7) . .
C18 C19 H19 119.7 . .
C20 C19 H19 119.7 . .
N3 C20 C19 123.3(7) . .
N3 C20 H20 118.3 . .
C19 C20 H20 118.3 . .
N3 C21 C22 123.6(7) . .
N3 C21 H21 118.2 . .
C22 C21 H21 118.2 . .
C21 C22 C18 119.1(7) . .
C21 C22 H22 120.4 . .
C18 C22 H22 120.4 . .
O3 C23 O4 121.1(7) . .
O3 C23 C24 119.8(8) . .
O4 C23 C24 119.1(8) . .
C23 C24 H24A 109.5 . .
C23 C24 H24B 109.5 . .
H24A C24 H24B 109.5 . .
C23 C24 H24C 109.5 . .
H24A C24 H24C 109.5 . .
H24B C24 H24C 109.5 . .
O2 Cd1 O1W 88.13(19) 3_455 .
O2 Cd1 N3 140.8(2) 3_455 .
O1W Cd1 N3 84.7(2) . .
O2 Cd1 N2 87.6(2) 3_455 8_465
O1W Cd1 N2 167.8(2) . 8_465
N3 Cd1 N2 91.4(2) . 8_465
O2 Cd1 O4 82.45(19) 3_455 .
O1W Cd1 O4 103.86(19) . .
N3 Cd1 O4 136.67(19) . .
N2 Cd1 O4 86.9(2) 8_465 .
O2 Cd1 O3 134.86(19) 3_455 .
O1W Cd1 O3 94.02(18) . .
N3 Cd1 O3 84.18(19) . .
N2 Cd1 O3 97.10(19) 8_465 .
O4 Cd1 O3 53.24(18) . .
O2 Cd1 O1 53.24(18) 3_455 3_455
O1W Cd1 O1 83.78(17) . 3_455
N3 Cd1 O1 87.62(19) . 3_455
N2 Cd1 O1 84.49(19) 8_465 3_455
O4 Cd1 O1 135.08(18) . 3_455
O3 Cd1 O1 171.68(17) . 3_455
C3S N1S C2S 125.1(19) . .
C3S N1S C1S 120.2(14) . .
C2S N1S C1S 115(3) . .
O1S C3S N1S 111.5(16) . .
O1S C3S C4S 131(2) . .
N1S C3S C4S 117.2(19) . .
N1S' C1S' H1S4 109.5 . .
N1S' C1S' H1S5 109.5 . .
H1S4 C1S' H1S5 109.5 . .
N1S' C1S' H1S6 109.5 . .
H1S4 C1S' H1S6 109.5 . .
H1S5 C1S' H1S6 109.5 . .
N1S' C2S' H2S4 109.5 . .
N1S' C2S' H2S5 109.5 . .
H2S4 C2S' H2S5 109.5 . .
N1S' C2S' H2S6 109.5 . .
H2S4 C2S' H2S6 109.5 . .
H2S5 C2S' H2S6 109.5 . .
C3S' N1S' C2S' 125(2) . .
C3S' N1S' C1S' 121.3(17) . .
C2S' N1S' C1S' 114(3) . .
O1S' C3S' N1S' 122(2) . .
O1S' C3S' C4S' 129(2) . .
N1S' C3S' C4S' 108.5(19) . .
C3S' C4S' H4S4 109.5 . .
C3S' C4S' H4S5 109.5 . .
H4S4 C4S' H4S5 109.5 . .
C3S' C4S' H4S6 109.5 . .
H4S4 C4S' H4S6 109.5 . .
H4S5 C4S' H4S6 109.5 . .
H2W1 O2W H2W2 107.7 . .
C17 N1 C10 118.2(6) . .
C13 N2 C14 117.6(7) . .
C13 N2 Cd1 124.1(5) . 8_566
C14 N2 Cd1 117.4(5) . 8_566
C20 N3 C21 116.7(7) . .
C20 N3 Cd1 122.0(5) . .
C21 N3 Cd1 120.9(5) . .
C1 O1 Cd1 85.7(5) . 3_545
C1 O2 Cd1 98.2(5) . 3_545
C23 O3 Cd1 89.6(5) . .
C23 O4 Cd1 95.9(5) . .
Cd1 O1W H1W1 125.5 . .
Cd1 O1W H1W2 125.2 . .
H1W1 O1W H1W2 107.7 . .

loop_
_geom_bond_atom_site_label_1
_geom_bond_atom_site_label_2
_geom_bond_distance
_geom_bond_site_symmetry_2
C1 O1 1.227(9) .
C1 O2 1.292(9) .
C1 C2 1.514(10) .
C2 C7 1.348(10) .
C2 C3 1.375(10) .
C3 C4 1.406(10) .
C3 H3 0.9500 .
C4 C5 1.379(10) .
C4 H4 0.9500 .
C5 C6 1.403(10) .
C5 C8 1.507(9) .
C6 C7 1.400(10) .
C6 H6 0.9500 .
C7 H7 0.9500 .
C8 C9 1.377(10) .
C8 C16 1.381(10) .
C9 C10 1.394(9) .
C9 H9 0.9500 .
C10 N1 1.349(9) .
C10 C11 1.489(10) .
C11 C12 1.380(10) .
C11 C15 1.408(10) .
C12 C13 1.387(10) .
C12 H12 0.9500 .
C13 N2 1.332(9) .
C13 H13 0.9500 .
C14 N2 1.344(10) .
C14 C15 1.387(10) .
C14 H14 0.9500 .
C15 H15 0.9500 .
C16 C17 1.382(9) .
C16 H16 0.9500 .
C17 N1 1.335(9) .
C17 C18 1.484(10) .
C18 C19 1.374(9) .
C18 C22 1.394(10) .
C19 C20 1.384(11) .
C19 H19 0.9500 .
C20 N3 1.318(9) .
C20 H20 0.9500 .
C21 N3 1.348(8) .
C21 C22 1.382(10) .
C21 H21 0.9500 .
C22 H22 0.9500 .
C23 O3 1.258(9) .
C23 O4 1.259(9) .
C23 C24 1.500(10) .
C24 H24A 0.9800 .
C24 H24B 0.9800 .
C24 H24C 0.9800 .
Cd1 O2 2.299(5) 3_455
Cd1 O1W 2.312(5) .
Cd1 N3 2.325(6) .
Cd1 N2 2.373(6) 8_465
Cd1 O4 2.376(6) .
Cd1 O3 2.511(5) .
Cd1 O1 2.604(5) 3_455
C1S N1S 1.480(9) .
C1S H1S1 0.9800 .
C1S H1S2 0.9800 .
C1S H1S3 0.9800 .
C2S N1S 1.453(9) .
C2S H2S1 0.9800 .
C2S H2S2 0.9800 .
C2S H2S3 0.9800 .
N1S C3S 1.332(12) .
C3S O1S 1.277(9) .
C3S C4S 1.503(9) .
C4S H4S1 0.9800 .
C4S H4S2 0.9800 .
C4S H4S3 0.9800 .
C1S' N1S' 1.469(9) .
C1S' H1S4 0.9800 .
C1S' H1S5 0.9800 .
C1S' H1S6 0.9800 .
C2S' N1S' 1.454(9) .
C2S' H2S4 0.9800 .
C2S' H2S5 0.9800 .
C2S' H2S6 0.9800 .
N1S' C3S' 1.332(13) .
C3S' O1S' 1.285(9) .
C3S' C4S' 1.505(9) .
C4S' H4S4 0.9800 .
C4S' H4S5 0.9800 .
C4S' H4S6 0.9800 .
O2W H2W1 0.8198 .
O2W H2W2 0.8200 .
N2 Cd1 2.374(6) 8_566
O1 Cd1 2.604(5) 3_545
O2 Cd1 2.299(5) 3_545
O1W H1W1 0.8202 .
O1W H1W2 0.8199 .

loop_
_geom_torsion_atom_site_label_1
_geom_torsion_atom_site_label_2
_geom_torsion_atom_site_label_3
_geom_torsion_atom_site_label_4
_geom_torsion
_geom_torsion_site_symmetry_1
_geom_torsion_site_symmetry_4
O1 C1 C2 C7 167.7(8) . .
O2 C1 C2 C7 -11.9(11) . .
O1 C1 C2 C3 -9.3(11) . .
O2 C1 C2 C3 171.1(7) . .
C7 C2 C3 C4 1.6(13) . .
C1 C2 C3 C4 178.7(7) . .
C2 C3 C4 C5 -2.1(13) . .
C3 C4 C5 C6 0.7(12) . .
C3 C4 C5 C8 -177.9(7) . .
C4 C5 C6 C7 0.9(12) . .
C8 C5 C6 C7 179.6(7) . .
C3 C2 C7 C6 0.1(13) . .
C1 C2 C7 C6 -176.9(7) . .
C5 C6 C7 C2 -1.4(13) . .
C4 C5 C8 C9 6.1(11) . .
C6 C5 C8 C9 -172.5(7) . .
C4 C5 C8 C16 -172.5(7) . .
C6 C5 C8 C16 8.9(11) . .
C16 C8 C9 C10 -0.2(10) . .
C5 C8 C9 C10 -178.8(6) . .
C8 C9 C10 N1 -0.9(11) . .
C8 C9 C10 C11 178.9(7) . .
N1 C10 C11 C12 155.3(7) . .
C9 C10 C11 C12 -24.5(11) . .
N1 C10 C11 C15 -20.2(10) . .
C9 C10 C11 C15 160.0(7) . .
C15 C11 C12 C13 1.3(11) . .
C10 C11 C12 C13 -174.2(7) . .
C11 C12 C13 N2 1.1(12) . .
N2 C14 C15 C11 -2.1(12) . .
C12 C11 C15 C14 -0.8(11) . .
C10 C11 C15 C14 175.0(7) . .
C9 C8 C16 C17 1.9(11) . .
C5 C8 C16 C17 -179.4(6) . .
C8 C16 C17 N1 -2.6(11) . .
C8 C16 C17 C18 176.0(7) . .
N1 C17 C18 C19 8.3(10) . .
C16 C17 C18 C19 -170.3(7) . .
N1 C17 C18 C22 -173.3(6) . .
C16 C17 C18 C22 8.0(11) . .
C22 C18 C19 C20 -1.2(11) . .
C17 C18 C19 C20 177.2(7) . .
C18 C19 C20 N3 1.5(13) . .
N3 C21 C22 C18 0.4(12) . .
C19 C18 C22 C21 0.3(11) . .
C17 C18 C22 C21 -178.1(7) . .
C2S N1S C3S O1S -177.9(12) . .
C1S N1S C3S O1S -1.4(16) . .
C2S N1S C3S C4S 3.2(17) . .
C1S N1S C3S C4S 179.7(11) . .
C2S' N1S' C3S' O1S' -2(3) . .
C1S' N1S' C3S' O1S' 179.6(16) . .
C2S' N1S' C3S' C4S' 176.1(15) . .
C1S' N1S' C3S' C4S' -2(2) . .
C16 C17 N1 C10 1.4(10) . .
C18 C17 N1 C10 -177.3(6) . .
C9 C10 N1 C17 0.3(10) . .
C11 C10 N1 C17 -179.5(6) . .
C12 C13 N2 C14 -3.9(11) . .
C12 C13 N2 Cd1 165.0(6) . 8_566
C15 C14 N2 C13 4.4(11) . .
C15 C14 N2 Cd1 -165.2(6) . 8_566
C19 C20 N3 C21 -0.8(12) . .
C19 C20 N3 Cd1 172.1(6) . .
C22 C21 N3 C20 -0.2(11) . .
C22 C21 N3 Cd1 -173.2(6) . .
O2 Cd1 N3 C20 -7.0(8) 3_455 .
O1W Cd1 N3 C20 -87.5(6) . .
N2 Cd1 N3 C20 80.9(6) 8_465 .
O4 Cd1 N3 C20 167.9(5) . .
O3 Cd1 N3 C20 177.9(6) . .
O1 Cd1 N3 C20 -3.5(6) 3_455 .
O2 Cd1 N3 C21 165.6(5) 3_455 .
O1W Cd1 N3 C21 85.1(5) . .
N2 Cd1 N3 C21 -106.5(5) 8_465 .
O4 Cd1 N3 C21 -19.5(7) . .
O3 Cd1 N3 C21 -9.5(5) . .
O1 Cd1 N3 C21 169.1(5) 3_455 .
O2 C1 O1 Cd1 -1.2(7) . 3_545
C2 C1 O1 Cd1 179.3(7) . 3_545
O1 C1 O2 Cd1 1.3(8) . 3_545
C2 C1 O2 Cd1 -179.1(5) . 3_545
O4 C23 O3 Cd1 -4.0(7) . .
C24 C23 O3 Cd1 176.5(7) . .
O2 Cd1 O3 C23 15.2(5) 3_455 .
O1W Cd1 O3 C23 106.6(4) . .
N3 Cd1 O3 C23 -169.2(5) . .
N2 Cd1 O3 C23 -78.5(4) 8_465 .
O4 Cd1 O3 C23 2.2(4) . .
O1 Cd1 O3 C23 -179(48) 3_455 .
O3 C23 O4 Cd1 4.2(8) . .
C24 C23 O4 Cd1 -176.2(6) . .
O2 Cd1 O4 C23 -173.0(5) 3_455 .
O1W Cd1 O4 C23 -86.9(4) . .
N3 Cd1 O4 C23 10.2(6) . .
N2 Cd1 O4 C23 99.0(5) 8_465 .
O3 Cd1 O4 C23 -2.3(4) . .
O1 Cd1 O4 C23 178.0(4) 3_455 .
